data_7109944
loop_
_publ_author_name
'Anatolie Dobrov'
'Simone Goschl'
'Michael A. Jakupec'
'Ana Popovic-Bijelic'
'Astrid Graslund'
'Peter Raptad'
'Vladimir B. Arion'

_publ_section_title
;
 A highly cytotoxic modified paullone ligand bearing a TEMPO free-radical
 unit and its copper(II) complex as potential hR2 RNR inhibitors
;
_journal_name_full Chem.Commun.
_journal_page_first 10007
_journal_paper_doi 10.1039/c3cc45743e
_journal_volume 49
_journal_year 2013
_chemical_formula_moiety '2(C33 H35 Cl Cu N7 O2'
_chemical_formula_sum 'C66 H70 Cl2 Cu2 N14 O4'
_chemical_formula_weight 1321.34
_chemical_name_systematic
; 
N-(9-Carboxamide)-N-(4-amino-2,2,6,6-tetramethylpiperidinooxy)-7,12-dihydroindolo-
[3,2-d][1]benzazepin-6(5H)-ylidene)-N'-(1-pyridin-2-yl-ethyliden]azin-5-ide-
chlorido-copper(II) tetrahydrofurane solvate 
;
_space_group_IT_number 14
_symmetry_cell_setting monoclinic
_symmetry_space_group_name_Hall '-P 2ybc'
_symmetry_space_group_name_H-M 'P 1 21/c 1'
_atom_sites_solution_hydrogens geom
_atom_sites_solution_primary direct
_atom_sites_solution_secondary difmap
_audit_creation_method SHELXL-97
_cell_angle_alpha 90.00
_cell_angle_beta 104.934(3)
_cell_angle_gamma 90.00
_cell_formula_units_Z 2
_cell_length_a 12.7891(7)
_cell_length_b 28.6933(15)
_cell_length_c 11.9318(6)
_cell_measurement_reflns_used 6677
_cell_measurement_temperature 100(2)
_cell_measurement_theta_max 23.08
_cell_measurement_theta_min 2.69
_cell_volume 4230.6(4)
_computing_cell_refinement 'Bruker SAINT'
_computing_data_collection 'Bruker APEX2'
_computing_data_reduction 'Bruker SAINT'
_computing_molecular_graphics 'Bruker SHELXTL'
_computing_publication_material 'Bruker SHELXTL'
_computing_structure_refinement 'SHELXL-97 (Sheldrick, 2008)'
_computing_structure_solution 'SHELXS-97 (Sheldrick, 2008)'
_diffrn_ambient_temperature 100(2)
_diffrn_measured_fraction_theta_full 0.998
_diffrn_measured_fraction_theta_max 0.998
_diffrn_measurement_device_type 'Bruker APEXII CCD'
_diffrn_measurement_method '\f and \w scans'
_diffrn_radiation_monochromator graphite
_diffrn_radiation_source 'fine-focus sealed tube'
_diffrn_radiation_type MoK\a
_diffrn_radiation_wavelength 0.71073
_diffrn_reflns_av_R_equivalents 0.0895
_diffrn_reflns_av_sigmaI/netI 0.0613
_diffrn_reflns_limit_h_max 15
_diffrn_reflns_limit_h_min -15
_diffrn_reflns_limit_k_max 34
_diffrn_reflns_limit_k_min -34
_diffrn_reflns_limit_l_max 14
_diffrn_reflns_limit_l_min -14
_diffrn_reflns_number 64583
_diffrn_reflns_theta_full 25.00
_diffrn_reflns_theta_max 25.00
_diffrn_reflns_theta_min 1.90
_exptl_absorpt_coefficient_mu 0.611
_exptl_absorpt_correction_T_max 0.9879
_exptl_absorpt_correction_T_min 0.8876
_exptl_absorpt_correction_type multi-scan
_exptl_absorpt_process_details SADABS
_exptl_crystal_colour brown
_exptl_crystal_density_diffrn 1.037
_exptl_crystal_density_method 'not measured'
_exptl_crystal_description plate
_exptl_crystal_F_000 1376
_exptl_crystal_size_max 0.20
_exptl_crystal_size_mid 0.08
_exptl_crystal_size_min 0.02
_refine_diff_density_max 0.687
_refine_diff_density_min -0.385
_refine_diff_density_rms 0.069
_refine_ls_extinction_method none
_refine_ls_goodness_of_fit_ref 1.014
_refine_ls_hydrogen_treatment constr
_refine_ls_matrix_type full
_refine_ls_number_parameters 398
_refine_ls_number_reflns 7437
_refine_ls_number_restraints 0
_refine_ls_restrained_S_all 1.014
_refine_ls_R_factor_all 0.0856
_refine_ls_R_factor_gt 0.0554
_refine_ls_shift/su_max 0.001
_refine_ls_shift/su_mean 0.000
_refine_ls_structure_factor_coef Fsqd
_refine_ls_weighting_details 'calc w=1/[\s^2^(Fo^2^)+(0.0899P)^2^+0.0000P] where P=(Fo^2^+2Fc^2^)/3'
_refine_ls_weighting_scheme calc
_refine_ls_wR_factor_gt 0.1434
_refine_ls_wR_factor_ref 0.1531
_reflns_number_gt 5116
_reflns_number_total 7437
_reflns_threshold_expression >2sigma(I)
_cod_data_source_file c3cc45743e.txt
_cod_data_source_block ANDO967-sr
_cod_original_sg_symbol_H-M P21/c
_cod_database_code 7109944

loop_
_symmetry_equiv_pos_as_xyz
'x, y, z'
'-x, y+1/2, -z+1/2'
'-x, -y, -z'
'x, -y-1/2, z-1/2'

loop_
_atom_site_label
_atom_site_type_symbol
_atom_site_fract_x
_atom_site_fract_y
_atom_site_fract_z
_atom_site_U_iso_or_equiv
_atom_site_adp_type
_atom_site_occupancy
_atom_site_symmetry_multiplicity
_atom_site_calc_flag
_atom_site_refinement_flags
Cu1 Cu 0.69381(3) 0.452678(16) 0.62769(3) 0.03126(16) Uani 1 1 d .
Cl1 Cl 0.80232(7) 0.51267(3) 0.70466(7) 0.0350(2) Uani 1 1 d .
N1 N 0.7875(2) 0.41777(10) 0.5493(2) 0.0319(7) Uani 1 1 d .
C2 C 0.9008(3) 0.41947(12) 0.5811(3) 0.0283(8) Uani 1 1 d .
C3 C 0.9520(3) 0.41426(13) 0.6993(3) 0.0361(9) Uani 1 1 d .
H3 H 0.9092 0.4084 0.7521 0.043 Uiso 1 1 calc R
C4 C 1.0616(3) 0.41742(15) 0.7407(3) 0.0449(10) Uani 1 1 d .
H4 H 1.0943 0.4127 0.8209 0.054 Uiso 1 1 calc R
C5 C 1.1250(3) 0.42758(15) 0.6657(3) 0.0471(10) Uani 1 1 d .
H5 H 1.2013 0.4299 0.6942 0.057 Uiso 1 1 calc R
C6 C 1.0767(3) 0.43436(14) 0.5490(3) 0.0412(9) Uani 1 1 d .
H6 H 1.1205 0.4421 0.4984 0.049 Uiso 1 1 calc R
C7 C 0.9649(3) 0.43005(13) 0.5038(3) 0.0312(8) Uani 1 1 d .
C8 C 0.9171(3) 0.43230(13) 0.3796(3) 0.0297(8) Uani 1 1 d .
N9 N 0.9540(2) 0.46039(11) 0.3043(2) 0.0365(8) Uani 1 1 d .
H9 H 1.0067 0.4809 0.3243 0.044 Uiso 1 1 calc R
C10 C 0.8955(3) 0.45133(13) 0.1935(3) 0.0340(8) Uani 1 1 d .
C11 C 0.9033(3) 0.46976(15) 0.0868(3) 0.0439(10) Uani 1 1 d .
H11 H 0.9517 0.4945 0.0834 0.053 Uiso 1 1 calc R
C12 C 0.8386(3) 0.45080(13) -0.0120(3) 0.0387(9) Uani 1 1 d .
H12 H 0.8423 0.4629 -0.0850 0.046 Uiso 1 1 calc R
C13 C 0.7674(3) 0.41432(13) -0.0092(3) 0.0366(9) Uani 1 1 d .
C14 C 0.7546(3) 0.39772(12) 0.0967(3) 0.0334(8) Uani 1 1 d .
H14 H 0.7026 0.3743 0.0988 0.040 Uiso 1 1 calc R
C15 C 0.8195(3) 0.41611(12) 0.1986(3) 0.0314(8) Uani 1 1 d .
C16 C 0.8345(3) 0.40535(12) 0.3182(3) 0.0293(8) Uani 1 1 d .
C17 C 0.7796(3) 0.36966(13) 0.3750(3) 0.0326(8) Uani 1 1 d .
H17A H 0.8329 0.3466 0.4173 0.039 Uiso 1 1 calc R
H17B H 0.7236 0.3529 0.3158 0.039 Uiso 1 1 calc R
C18 C 0.7284(3) 0.39495(12) 0.4579(3) 0.0297(8) Uani 1 1 d .
N19 N 0.6209(2) 0.39186(10) 0.4335(2) 0.0309(7) Uani 1 1 d .
N20 N 0.5861(2) 0.41933(10) 0.5095(2) 0.0309(7) Uani 1 1 d .
C21 C 0.4855(3) 0.42414(13) 0.5074(3) 0.0354(9) Uani 1 1 d .
C22 C 0.3960(3) 0.39777(14) 0.4259(4) 0.0521(11) Uani 1 1 d .
H22A H 0.4266 0.3778 0.3758 0.078 Uiso 1 1 calc R
H22B H 0.3451 0.4199 0.3780 0.078 Uiso 1 1 calc R
H22C H 0.3580 0.3785 0.4706 0.078 Uiso 1 1 calc R
C23 C 0.4666(3) 0.45717(12) 0.5919(3) 0.0333(8) Uani 1 1 d .
C24 C 0.3643(3) 0.47008(15) 0.6015(4) 0.0460(10) Uani 1 1 d .
H24 H 0.3013 0.4567 0.5518 0.055 Uiso 1 1 calc R
C25 C 0.3553(4) 0.50221(15) 0.6833(4) 0.0510(11) Uani 1 1 d .
H25 H 0.2860 0.5114 0.6904 0.061 Uiso 1 1 calc R
C26 C 0.4461(3) 0.52088(16) 0.7544(4) 0.0516(11) Uani 1 1 d .
H26 H 0.4409 0.5432 0.8115 0.062 Uiso 1 1 calc R
C27 C 0.5465(3) 0.50686(15) 0.7425(4) 0.0465(10) Uani 1 1 d .
H27 H 0.6101 0.5194 0.7930 0.056 Uiso 1 1 calc R
N28 N 0.5557(2) 0.47630(11) 0.6621(2) 0.0350(7) Uani 1 1 d .
O29 O 0.7216(2) 0.40646(9) -0.2131(2) 0.0443(7) Uani 1 1 d .
C30 C 0.7158(3) 0.39153(13) -0.1204(3) 0.0401(9) Uani 1 1 d .
N31 N 0.6683(3) 0.35033(14) -0.1182(3) 0.0687(12) Uani 1 1 d .
H31 H 0.6497 0.3417 -0.0552 0.082 Uiso 1 1 calc R
C32 C 0.6462(4) 0.31885(17) -0.2203(3) 0.0579(12) Uani 1 1 d .
H32 H 0.6208 0.3378 -0.2925 0.069 Uiso 1 1 calc R
C33 C 0.5628(4) 0.28562(16) -0.2135(4) 0.0589(12) Uani 1 1 d .
H33A H 0.4968 0.3028 -0.2092 0.071 Uiso 1 1 calc R
H33B H 0.5875 0.2671 -0.1415 0.071 Uiso 1 1 calc R
C34 C 0.5349(4) 0.25253(18) -0.3172(4) 0.0617(13) Uani 1 1 d .
N35 N 0.6358(3) 0.23350(12) -0.3421(3) 0.0553(10) Uani 1 1 d .
C36 C 0.7378(4) 0.26104(18) -0.3279(4) 0.0681(14) Uani 1 1 d .
C37 C 0.7496(4) 0.29352(17) -0.2243(4) 0.0677(14) Uani 1 1 d .
H37A H 0.7749 0.2751 -0.1522 0.081 Uiso 1 1 calc R
H37B H 0.8060 0.3170 -0.2259 0.081 Uiso 1 1 calc R
O38 O 0.6227(3) 0.20012(11) -0.4168(3) 0.0757(10) Uani 1 1 d .
C39 C 0.4702(5) 0.27653(19) -0.4255(4) 0.090(2) Uani 1 1 d .
H39A H 0.4039 0.2896 -0.4113 0.135 Uiso 1 1 calc R
H39B H 0.4512 0.2539 -0.4891 0.135 Uiso 1 1 calc R
H39C H 0.5134 0.3017 -0.4464 0.135 Uiso 1 1 calc R
C40 C 0.4762(5) 0.20951(18) -0.2862(5) 0.0806(16) Uani 1 1 d .
H40A H 0.4090 0.2193 -0.2680 0.121 Uiso 1 1 calc R
H40B H 0.5229 0.1939 -0.2186 0.121 Uiso 1 1 calc R
H40C H 0.4592 0.1880 -0.3521 0.121 Uiso 1 1 calc R
C41 C 0.7369(5) 0.28885(19) -0.4359(4) 0.0868(18) Uani 1 1 d .
H41A H 0.8051 0.3060 -0.4244 0.130 Uiso 1 1 calc R
H41B H 0.6764 0.3109 -0.4514 0.130 Uiso 1 1 calc R
H41C H 0.7286 0.2676 -0.5020 0.130 Uiso 1 1 calc R
C42 C 0.8341(4) 0.2264(2) -0.3087(6) 0.100(2) Uani 1 1 d .
H42A H 0.9017 0.2439 -0.2995 0.150 Uiso 1 1 calc R
H42B H 0.8237 0.2056 -0.3759 0.150 Uiso 1 1 calc R
H42C H 0.8377 0.2079 -0.2388 0.150 Uiso 1 1 calc R

loop_
_atom_site_aniso_label
_atom_site_aniso_U_11
_atom_site_aniso_U_22
_atom_site_aniso_U_33
_atom_site_aniso_U_23
_atom_site_aniso_U_13
_atom_site_aniso_U_12
Cu1 0.0293(2) 0.0444(3) 0.0214(2) 0.00171(19) 0.00878(17) -0.0043(2)
Cl1 0.0324(5) 0.0435(6) 0.0294(5) 0.0015(4) 0.0083(4) -0.0064(4)
N1 0.0315(16) 0.0452(19) 0.0198(14) 0.0010(13) 0.0079(12) -0.0087(14)
C2 0.0272(18) 0.035(2) 0.0225(17) 0.0015(15) 0.0054(14) -0.0065(15)
C3 0.041(2) 0.045(2) 0.0242(18) 0.0029(16) 0.0109(16) -0.0038(18)
C4 0.036(2) 0.065(3) 0.031(2) 0.0095(19) 0.0039(17) -0.005(2)
C5 0.035(2) 0.067(3) 0.038(2) 0.007(2) 0.0056(17) -0.009(2)
C6 0.034(2) 0.060(3) 0.030(2) 0.0038(19) 0.0111(16) -0.0061(19)
C7 0.033(2) 0.038(2) 0.0236(18) 0.0031(15) 0.0096(15) -0.0072(16)
C8 0.0302(18) 0.039(2) 0.0227(17) 0.0020(16) 0.0117(14) -0.0030(16)
N9 0.0382(17) 0.049(2) 0.0248(15) 0.0028(14) 0.0127(13) -0.0171(15)
C10 0.039(2) 0.042(2) 0.0222(17) -0.0044(16) 0.0106(15) -0.0081(18)
C11 0.054(3) 0.051(2) 0.029(2) 0.0070(18) 0.0150(18) -0.014(2)
C12 0.050(2) 0.045(2) 0.0232(18) 0.0066(17) 0.0137(16) -0.0113(19)
C13 0.053(2) 0.038(2) 0.0198(18) 0.0017(16) 0.0114(16) -0.0074(18)
C14 0.047(2) 0.034(2) 0.0226(18) -0.0041(15) 0.0144(16) -0.0077(17)
C15 0.043(2) 0.033(2) 0.0228(18) -0.0006(15) 0.0162(15) -0.0063(16)
C16 0.039(2) 0.035(2) 0.0181(16) -0.0002(15) 0.0139(15) -0.0064(16)
C17 0.042(2) 0.037(2) 0.0219(17) -0.0031(15) 0.0145(15) -0.0109(17)
C18 0.037(2) 0.035(2) 0.0185(17) 0.0058(15) 0.0093(15) -0.0088(16)
N19 0.0340(17) 0.0369(18) 0.0202(14) 0.0025(13) 0.0039(12) -0.0076(14)
N20 0.0290(16) 0.0383(18) 0.0257(15) 0.0074(13) 0.0078(12) -0.0064(13)
C21 0.027(2) 0.037(2) 0.040(2) 0.0183(17) 0.0053(16) -0.0061(16)
C22 0.036(2) 0.040(2) 0.075(3) -0.001(2) 0.006(2) -0.0124(19)
C23 0.0287(19) 0.034(2) 0.040(2) 0.0167(17) 0.0130(16) -0.0025(17)
C24 0.032(2) 0.053(3) 0.056(3) 0.021(2) 0.0185(19) 0.0040(19)
C25 0.046(3) 0.048(3) 0.070(3) 0.023(2) 0.036(2) 0.010(2)
C26 0.056(3) 0.048(3) 0.060(3) 0.006(2) 0.031(2) 0.005(2)
C27 0.042(2) 0.057(3) 0.048(2) 0.001(2) 0.0245(19) -0.003(2)
N28 0.0358(17) 0.0374(18) 0.0355(17) 0.0073(15) 0.0159(14) -0.0003(14)
O29 0.0616(18) 0.0500(17) 0.0209(13) 0.0093(12) 0.0100(12) -0.0043(14)
C30 0.060(3) 0.040(2) 0.0229(19) 0.0004(17) 0.0150(17) -0.011(2)
N31 0.111(3) 0.068(3) 0.0289(19) -0.0096(18) 0.021(2) -0.036(2)
C32 0.086(4) 0.058(3) 0.031(2) 0.002(2) 0.017(2) 0.001(3)
C33 0.071(3) 0.058(3) 0.045(3) -0.011(2) 0.009(2) 0.000(2)
C34 0.071(3) 0.069(3) 0.039(2) -0.009(2) 0.003(2) -0.005(3)
N35 0.081(3) 0.043(2) 0.039(2) -0.0063(17) 0.0114(19) 0.013(2)
C36 0.092(4) 0.064(3) 0.054(3) 0.011(3) 0.030(3) -0.004(3)
C37 0.101(4) 0.062(3) 0.042(3) 0.005(2) 0.022(3) -0.013(3)
O38 0.118(3) 0.048(2) 0.060(2) -0.0041(17) 0.022(2) 0.0168(19)
C39 0.112(5) 0.069(4) 0.066(3) -0.017(3) -0.016(3) 0.037(3)
C40 0.095(4) 0.069(4) 0.074(4) -0.017(3) 0.015(3) -0.007(3)
C41 0.147(6) 0.065(4) 0.058(3) -0.002(3) 0.045(3) -0.010(4)
C42 0.078(4) 0.077(4) 0.162(6) 0.030(4) 0.061(4) 0.014(3)

loop_
_atom_type_symbol
_atom_type_description
_atom_type_scat_dispersion_real
_atom_type_scat_dispersion_imag
_atom_type_scat_source
C C 0.0033 0.0016 'International Tables Vol C Tables 4.2.6.8 and 6.1.1.4'
H H 0.0000 0.0000 'International Tables Vol C Tables 4.2.6.8 and 6.1.1.4'
Cl Cl 0.1484 0.1585 'International Tables Vol C Tables 4.2.6.8 and 6.1.1.4'
Cu Cu 0.3201 1.2651 'International Tables Vol C Tables 4.2.6.8 and 6.1.1.4'
N N 0.0061 0.0033 'International Tables Vol C Tables 4.2.6.8 and 6.1.1.4'
O O 0.0106 0.0060 'International Tables Vol C Tables 4.2.6.8 and 6.1.1.4'

loop_
_geom_angle_atom_site_label_1
_geom_angle_atom_site_label_2
_geom_angle_atom_site_label_3
_geom_angle
_geom_angle_site_symmetry_3
N20 Cu1 N1 79.07(12) .
N20 Cu1 N28 79.65(12) .
N1 Cu1 N28 158.72(12) .
N20 Cu1 Cl1 156.37(9) .
N1 Cu1 Cl1 101.28(9) .
N28 Cu1 Cl1 97.99(9) .
N20 Cu1 O29 104.34(11) 1_556
N1 Cu1 O29 96.73(11) 1_556
N28 Cu1 O29 89.00(11) 1_556
Cl1 Cu1 O29 99.10(7) 1_556
C18 N1 C2 124.8(3) .
C18 N1 Cu1 110.6(2) .
C2 N1 Cu1 124.5(2) .
N1 C2 C3 116.9(3) .
N1 C2 C7 124.2(3) .
C3 C2 C7 118.6(3) .
C4 C3 C2 121.9(3) .
C4 C3 H3 119.1 .
C2 C3 H3 119.1 .
C3 C4 C5 119.9(4) .
C3 C4 H4 120.1 .
C5 C4 H4 120.1 .
C6 C5 C4 119.7(4) .
C6 C5 H5 120.1 .
C4 C5 H5 120.1 .
C5 C6 C7 121.5(3) .
C5 C6 H6 119.2 .
C7 C6 H6 119.2 .
C6 C7 C2 118.3(3) .
C6 C7 C8 120.6(3) .
C2 C7 C8 120.8(3) .
C16 C8 N9 109.2(3) .
C16 C8 C7 126.1(3) .
N9 C8 C7 124.6(3) .
C10 N9 C8 109.1(3) .
C10 N9 H9 125.5 .
C8 N9 H9 125.5 .
N9 C10 C11 131.0(3) .
N9 C10 C15 107.7(3) .
C11 C10 C15 121.2(3) .
C12 C11 C10 117.6(4) .
C12 C11 H11 121.2 .
C10 C11 H11 121.2 .
C11 C12 C13 122.2(3) .
C11 C12 H12 118.9 .
C13 C12 H12 118.9 .
C12 C13 C14 120.4(3) .
C12 C13 C30 117.1(3) .
C14 C13 C30 122.2(3) .
C15 C14 C13 118.7(3) .
C15 C14 H14 120.7 .
C13 C14 H14 120.7 .
C14 C15 C10 119.7(3) .
C14 C15 C16 133.8(3) .
C10 C15 C16 106.4(3) .
C8 C16 C15 107.6(3) .
C8 C16 C17 122.3(3) .
C15 C16 C17 130.0(3) .
C16 C17 C18 107.6(3) .
C16 C17 H17A 110.2 .
C18 C17 H17A 110.2 .
C16 C17 H17B 110.2 .
C18 C17 H17B 110.2 .
H17A C17 H17B 108.5 .
N1 C18 N19 123.3(3) .
N1 C18 C17 121.6(3) .
N19 C18 C17 115.0(3) .
C18 N19 N20 108.2(3) .
C21 N20 N19 123.1(3) .
C21 N20 Cu1 118.5(3) .
N19 N20 Cu1 118.3(2) .
N20 C21 C23 113.7(3) .
N20 C21 C22 123.3(4) .
C23 C21 C22 123.0(3) .
C21 C22 H22A 109.5 .
C21 C22 H22B 109.5 .
H22A C22 H22B 109.5 .
C21 C22 H22C 109.5 .
H22A C22 H22C 109.5 .
H22B C22 H22C 109.5 .
N28 C23 C24 120.2(4) .
N28 C23 C21 115.7(3) .
C24 C23 C21 124.1(4) .
C25 C24 C23 119.4(4) .
C25 C24 H24 120.3 .
C23 C24 H24 120.3 .
C26 C25 C24 119.7(4) .
C26 C25 H25 120.2 .
C24 C25 H25 120.2 .
C25 C26 C27 119.1(4) .
C25 C26 H26 120.5 .
C27 C26 H26 120.5 .
N28 C27 C26 121.5(4) .
N28 C27 H27 119.2 .
C26 C27 H27 119.2 .
C27 N28 C23 120.1(3) .
C27 N28 Cu1 127.6(3) .
C23 N28 Cu1 112.3(2) .
C30 O29 Cu1 160.4(3) 1_554
O29 C30 N31 118.0(3) .
O29 C30 C13 123.3(3) .
N31 C30 C13 118.4(3) .
C30 N31 C32 121.0(3) .
C30 N31 H31 119.5 .
C32 N31 H31 119.5 .
C33 C32 N31 110.0(4) .
C33 C32 C37 110.2(4) .
N31 C32 C37 109.5(4) .
C33 C32 H32 109.0 .
N31 C32 H32 109.0 .
C37 C32 H32 109.0 .
C32 C33 C34 112.7(4) .
C32 C33 H33A 109.0 .
C34 C33 H33A 109.0 .
C32 C33 H33B 109.0 .
C34 C33 H33B 109.0 .
H33A C33 H33B 107.8 .
N35 C34 C39 107.8(4) .
N35 C34 C33 110.7(4) .
C39 C34 C33 111.8(4) .
N35 C34 C40 104.7(4) .
C39 C34 C40 112.2(4) .
C33 C34 C40 109.3(4) .
O38 N35 C36 115.1(4) .
O38 N35 C34 116.3(4) .
C36 N35 C34 123.7(4) .
N35 C36 C41 111.5(4) .
N35 C36 C37 108.4(4) .
C41 C36 C37 110.2(4) .
N35 C36 C42 108.3(4) .
C41 C36 C42 107.1(4) .
C37 C36 C42 111.3(5) .
C32 C37 C36 114.4(4) .
C32 C37 H37A 108.7 .
C36 C37 H37A 108.7 .
C32 C37 H37B 108.7 .
C36 C37 H37B 108.7 .
H37A C37 H37B 107.6 .
C34 C39 H39A 109.5 .
C34 C39 H39B 109.5 .
H39A C39 H39B 109.5 .
C34 C39 H39C 109.5 .
H39A C39 H39C 109.5 .
H39B C39 H39C 109.5 .
C34 C40 H40A 109.5 .
C34 C40 H40B 109.5 .
H40A C40 H40B 109.5 .
C34 C40 H40C 109.5 .
H40A C40 H40C 109.5 .
H40B C40 H40C 109.5 .
C36 C41 H41A 109.5 .
C36 C41 H41B 109.5 .
H41A C41 H41B 109.5 .
C36 C41 H41C 109.5 .
H41A C41 H41C 109.5 .
H41B C41 H41C 109.5 .
C36 C42 H42A 109.5 .
C36 C42 H42B 109.5 .
H42A C42 H42B 109.5 .
C36 C42 H42C 109.5 .
H42A C42 H42C 109.5 .
H42B C42 H42C 109.5 .

loop_
_geom_bond_atom_site_label_1
_geom_bond_atom_site_label_2
_geom_bond_distance
_geom_bond_site_symmetry_2
Cu1 N20 1.950(3) .
Cu1 N1 1.973(3) .
Cu1 N28 2.029(3) .
Cu1 Cl1 2.2529(10) .
Cu1 O29 2.269(2) 1_556
N1 C18 1.329(4) .
N1 C2 1.400(4) .
C2 C3 1.402(4) .
C2 C7 1.416(5) .
C3 C4 1.363(5) .
C3 H3 0.9500 .
C4 C5 1.385(5) .
C4 H4 0.9500 .
C5 C6 1.384(5) .
C5 H5 0.9500 .
C6 C7 1.397(5) .
C6 H6 0.9500 .
C7 C8 1.451(4) .
C8 C16 1.362(5) .
C8 N9 1.378(4) .
N9 C10 1.366(4) .
N9 H9 0.8800 .
C10 C11 1.405(5) .
C10 C15 1.415(5) .
C11 C12 1.366(5) .
C11 H11 0.9500 .
C12 C13 1.393(5) .
C12 H12 0.9500 .
C13 C14 1.399(5) .
C13 C30 1.474(5) .
C14 C15 1.388(5) .
C14 H14 0.9500 .
C15 C16 1.424(4) .
C16 C17 1.499(5) .
C17 C18 1.506(5) .
C17 H17A 0.9900 .
C17 H17B 0.9900 .
C18 N19 1.333(4) .
N19 N20 1.361(4) .
N20 C21 1.288(4) .
C21 C23 1.448(5) .
C21 C22 1.502(5) .
C22 H22A 0.9800 .
C22 H22B 0.9800 .
C22 H22C 0.9800 .
C23 N28 1.345(4) .
C23 C24 1.393(5) .
C24 C25 1.369(6) .
C24 H24 0.9500 .
C25 C26 1.359(6) .
C25 H25 0.9500 .
C26 C27 1.387(5) .
C26 H26 0.9500 .
C27 N28 1.327(5) .
C27 H27 0.9500 .
O29 C30 1.206(4) .
O29 Cu1 2.269(2) 1_554
C30 N31 1.333(5) .
N31 C32 1.484(5) .
N31 H31 0.8800 .
C32 C33 1.448(6) .
C32 C37 1.520(7) .
C32 H32 1.0000 .
C33 C34 1.526(6) .
C33 H33A 0.9900 .
C33 H33B 0.9900 .
C34 N35 1.500(6) .
C34 C39 1.509(6) .
C34 C40 1.539(7) .
N35 O38 1.290(4) .
N35 C36 1.497(6) .
C36 C41 1.514(6) .
C36 C37 1.524(6) .
C36 C42 1.552(7) .
C37 H37A 0.9900 .
C37 H37B 0.9900 .
C39 H39A 0.9800 .
C39 H39B 0.9800 .
C39 H39C 0.9800 .
C40 H40A 0.9800 .
C40 H40B 0.9800 .
C40 H40C 0.9800 .
C41 H41A 0.9800 .
C41 H41B 0.9800 .
C41 H41C 0.9800 .
C42 H42A 0.9800 .
C42 H42B 0.9800 .
C42 H42C 0.9800 .

loop_
_geom_torsion_atom_site_label_1
_geom_torsion_atom_site_label_2
_geom_torsion_atom_site_label_3
_geom_torsion_atom_site_label_4
_geom_torsion
_geom_torsion_site_symmetry_1
N20 Cu1 N1 C18 4.9(2) .
N28 Cu1 N1 C18 3.5(5) .
Cl1 Cu1 N1 C18 -151.0(2) .
O29 Cu1 N1 C18 108.3(2) 1_556
N20 Cu1 N1 C2 -179.2(3) .
N28 Cu1 N1 C2 179.5(3) .
Cl1 Cu1 N1 C2 24.9(3) .
O29 Cu1 N1 C2 -75.8(3) 1_556
C18 N1 C2 C3 -136.9(4) .
Cu1 N1 C2 C3 47.7(4) .
C18 N1 C2 C7 48.8(5) .
Cu1 N1 C2 C7 -126.6(3) .
N1 C2 C3 C4 -177.0(3) .
C7 C2 C3 C4 -2.4(6) .
C2 C3 C4 C5 2.2(6) .
C3 C4 C5 C6 -0.2(7) .
C4 C5 C6 C7 -1.6(7) .
C5 C6 C7 C2 1.4(6) .
C5 C6 C7 C8 -173.3(4) .
N1 C2 C7 C6 174.8(3) .
C3 C2 C7 C6 0.6(5) .
N1 C2 C7 C8 -10.6(6) .
C3 C2 C7 C8 175.3(3) .
C6 C7 C8 C16 140.0(4) .
C2 C7 C8 C16 -34.5(6) .
C6 C7 C8 N9 -35.5(6) .
C2 C7 C8 N9 150.0(4) .
C16 C8 N9 C10 -0.5(4) .
C7 C8 N9 C10 175.7(3) .
C8 N9 C10 C11 -178.4(4) .
C8 N9 C10 C15 -0.4(4) .
N9 C10 C11 C12 174.6(4) .
C15 C10 C11 C12 -3.2(6) .
C10 C11 C12 C13 -0.4(6) .
C11 C12 C13 C14 4.2(6) .
C11 C12 C13 C30 -169.8(4) .
C12 C13 C14 C15 -4.3(6) .
C30 C13 C14 C15 169.4(4) .
C13 C14 C15 C10 0.7(5) .
C13 C14 C15 C16 -174.2(4) .
N9 C10 C15 C14 -175.2(3) .
C11 C10 C15 C14 3.1(6) .
N9 C10 C15 C16 1.0(4) .
C11 C10 C15 C16 179.3(4) .
N9 C8 C16 C15 1.1(4) .
C7 C8 C16 C15 -175.0(3) .
N9 C8 C16 C17 177.7(3) .
C7 C8 C16 C17 1.6(6) .
C14 C15 C16 C8 174.1(4) .
C10 C15 C16 C8 -1.3(4) .
C14 C15 C16 C17 -2.1(7) .
C10 C15 C16 C17 -177.5(4) .
C8 C16 C17 C18 61.9(4) .
C15 C16 C17 C18 -122.3(4) .
C2 N1 C18 N19 176.2(3) .
Cu1 N1 C18 N19 -7.9(4) .
C2 N1 C18 C17 -2.6(5) .
Cu1 N1 C18 C17 173.3(2) .
C16 C17 C18 N1 -63.9(4) .
C16 C17 C18 N19 117.3(3) .
N1 C18 N19 N20 6.1(4) .
C17 C18 N19 N20 -175.1(3) .
C18 N19 N20 C21 179.2(3) .
C18 N19 N20 Cu1 -1.1(3) .
N1 Cu1 N20 C21 177.5(3) .
N28 Cu1 N20 C21 -3.0(3) .
Cl1 Cu1 N20 C21 -89.3(3) .
O29 Cu1 N20 C21 83.3(3) 1_556
N1 Cu1 N20 N19 -2.2(2) .
N28 Cu1 N20 N19 177.3(2) .
Cl1 Cu1 N20 N19 91.0(3) .
O29 Cu1 N20 N19 -96.4(2) 1_556
N19 N20 C21 C23 -176.5(3) .
Cu1 N20 C21 C23 3.8(4) .
N19 N20 C21 C22 3.9(5) .
Cu1 N20 C21 C22 -175.7(3) .
N20 C21 C23 N28 -2.5(4) .
C22 C21 C23 N28 177.1(3) .
N20 C21 C23 C24 176.3(3) .
C22 C21 C23 C24 -4.2(5) .
N28 C23 C24 C25 -0.3(5) .
C21 C23 C24 C25 -179.0(3) .
C23 C24 C25 C26 -0.4(6) .
C24 C25 C26 C27 0.0(6) .
C25 C26 C27 N28 1.1(6) .
C26 C27 N28 C23 -1.8(6) .
C26 C27 N28 Cu1 178.3(3) .
C24 C23 N28 C27 1.4(5) .
C21 C23 N28 C27 -179.8(3) .
C24 C23 N28 Cu1 -178.7(3) .
C21 C23 N28 Cu1 0.1(4) .
N20 Cu1 N28 C27 -178.7(3) .
N1 Cu1 N28 C27 -177.3(3) .
Cl1 Cu1 N28 C27 -22.5(3) .
O29 Cu1 N28 C27 76.5(3) 1_556
N20 Cu1 N28 C23 1.4(2) .
N1 Cu1 N28 C23 2.8(5) .
Cl1 Cu1 N28 C23 157.6(2) .
O29 Cu1 N28 C23 -103.4(2) 1_556
Cu1 O29 C30 N31 113.8(7) 1_554
Cu1 O29 C30 C13 -72.2(9) 1_554
C12 C13 C30 O29 -9.6(6) .
C14 C13 C30 O29 176.5(4) .
C12 C13 C30 N31 164.4(4) .
C14 C13 C30 N31 -9.5(6) .
O29 C30 N31 C32 13.9(7) .
C13 C30 N31 C32 -160.4(4) .
C30 N31 C32 C33 -159.6(4) .
C30 N31 C32 C37 79.1(5) .
N31 C32 C33 C34 179.1(4) .
C37 C32 C33 C34 -60.0(5) .
C32 C33 C34 N35 46.7(5) .
C32 C33 C34 C39 -73.5(6) .
C32 C33 C34 C40 161.6(4) .
C39 C34 N35 O38 -67.0(5) .
C33 C34 N35 O38 170.4(4) .
C40 C34 N35 O38 52.7(4) .
C39 C34 N35 C36 86.8(5) .
C33 C34 N35 C36 -35.8(5) .
C40 C34 N35 C36 -153.5(4) .
O38 N35 C36 C41 67.4(5) .
C34 N35 C36 C41 -86.7(5) .
O38 N35 C36 C37 -171.1(4) .
C34 N35 C36 C37 34.8(5) .
O38 N35 C36 C42 -50.2(5) .
C34 N35 C36 C42 155.7(4) .
C33 C32 C37 C36 60.5(5) .
N31 C32 C37 C36 -178.3(4) .
N35 C36 C37 C32 -44.7(5) .
C41 C36 C37 C32 77.6(6) .
C42 C36 C37 C32 -163.7(4) .
